data_1554305
loop_
_publ_author_name
'Wang, Jun-Fei'
'Yao, Yuhang'
'Ning, Yingying'
'Meng, Yin-Shan'
'Hou, Chun-Liang'
'Zhang, Jing'
'Zhang, Jun-Long'

_publ_section_title
;
 The design of rigid cyclic tripyrrins: the importance of intermolecular
 interactions on aggregation and luminescence
;
_journal_issue 12
_journal_name_full 'Organic Chemistry Frontiers'
_journal_page_first 1877
_journal_paper_doi 10.1039/C8QO00313K
_journal_volume 5
_journal_year 2018
_chemical_formula_moiety 'C32 H7 Cl4 F10 N3 O2'
_chemical_formula_sum 'C32 H7 Cl4 F10 N3 O2'
_chemical_formula_weight 797.21
_space_group_crystal_system monoclinic
_space_group_IT_number 11
_space_group_name_Hall '-P 2yb'
_space_group_name_H-M_alt 'P 1 21/m 1'
_atom_sites_solution_hydrogens geom
_atom_sites_solution_primary iterative
_audit_creation_date 2017-04-19
_audit_creation_method
;
Olex2 1.2
(compiled 2016.08.25 svn.r3337 for OlexSys, GUI svn.r5227)
;
_audit_update_record
;
2017-10-24 deposited with the CCDC.
2018-04-11 downloaded from the CCDC.
;
_cell_angle_alpha 90
_cell_angle_beta 106.673(6)
_cell_angle_gamma 90
_cell_formula_units_Z 2
_cell_length_a 6.4792(4)
_cell_length_b 25.1943(14)
_cell_length_c 10.1094(6)
_cell_measurement_reflns_used 2986
_cell_measurement_temperature 180.00(10)
_cell_measurement_theta_max 28.4660
_cell_measurement_theta_min 3.3650
_cell_volume 1580.87(17)
_computing_cell_refinement
;
CrysAlisPro, Agilent Technologies,
Version 1.171.37.35 (release 13-08-2014 CrysAlis171 .NET)
(compiled Aug 13 2014,18:06:01)
;
_computing_data_collection
;
CrysAlisPro, Agilent Technologies,
Version 1.171.37.35 (release 13-08-2014 CrysAlis171 .NET)
(compiled Aug 13 2014,18:06:01)
;
_computing_data_reduction
;
CrysAlisPro, Agilent Technologies,
Version 1.171.37.35 (release 13-08-2014 CrysAlis171 .NET)
(compiled Aug 13 2014,18:06:01)
;
_computing_molecular_graphics 'Olex2 (Dolomanov et al., 2009)'
_computing_publication_material 'Olex2 (Dolomanov et al., 2009)'
_computing_structure_refinement 'ShelXL (Sheldrick, 2015)'
_computing_structure_solution
;
Superflip (Palatinus & Chapuis, 2007;Palatinus & van der Lee, 2008;
Palatinus et al., 2012)
;
_diffrn_ambient_environment N~2~
_diffrn_ambient_temperature 180.00(10)
_diffrn_detector 'CCD plate'
_diffrn_detector_area_resol_mean 10.3914
_diffrn_detector_type Atlas
_diffrn_measured_fraction_theta_full 0.998
_diffrn_measured_fraction_theta_max 0.998
_diffrn_measurement_details
;
#__ type_ start__ end____ width___ exp.time_
  1 omega   -2.00   88.00   1.0000   10.0000
omega____ theta____ kappa____ phi______ frames
    -       13.4628   77.0000   30.0000 90

#__ type_ start__ end____ width___ exp.time_
  2 omega   -4.00   87.00   1.0000   10.0000
omega____ theta____ kappa____ phi______ frames
    -       13.4628   77.0000  -90.0000 91

#__ type_ start__ end____ width___ exp.time_
  3 omega  -11.00   80.00   1.0000   10.0000
omega____ theta____ kappa____ phi______ frames
    -       13.4628   57.0000 -180.0000 91
;
_diffrn_measurement_device 'four-circle diffractometer'
_diffrn_measurement_device_type 'SuperNova, Dual, Cu at zero, Atlas'
_diffrn_measurement_method '\w scans'
_diffrn_orient_matrix_UB_11 -0.0731607000
_diffrn_orient_matrix_UB_12 0.0040425000
_diffrn_orient_matrix_UB_13 -0.0663827000
_diffrn_orient_matrix_UB_21 0.0842077000
_diffrn_orient_matrix_UB_22 -0.0045777000
_diffrn_orient_matrix_UB_23 -0.0306164000
_diffrn_orient_matrix_UB_31 -0.0247693000
_diffrn_orient_matrix_UB_32 -0.0274733000
_diffrn_orient_matrix_UB_33 -0.0046485000
_diffrn_radiation_monochromator mirror
_diffrn_radiation_probe x-ray
_diffrn_radiation_type MoK\a
_diffrn_radiation_wavelength 0.71073
_diffrn_reflns_av_R_equivalents 0.0325
_diffrn_reflns_av_unetI/netI 0.0384
_diffrn_reflns_Laue_measured_fraction_full 0.998
_diffrn_reflns_Laue_measured_fraction_max 0.998
_diffrn_reflns_limit_h_max 8
_diffrn_reflns_limit_h_min -8
_diffrn_reflns_limit_k_max 32
_diffrn_reflns_limit_k_min -20
_diffrn_reflns_limit_l_max 13
_diffrn_reflns_limit_l_min -12
_diffrn_reflns_number 11013
_diffrn_reflns_point_group_measured_fraction_full 0.998
_diffrn_reflns_point_group_measured_fraction_max 0.998
_diffrn_reflns_theta_full 25.214
_diffrn_reflns_theta_max 27.453
_diffrn_reflns_theta_min 3.207
_diffrn_source 'SuperNova (Mo) X-ray Source'
_exptl_absorpt_coefficient_mu 0.471
_exptl_absorpt_correction_T_max 1.00000
_exptl_absorpt_correction_T_min 0.67477
_exptl_absorpt_correction_type multi-scan
_exptl_absorpt_process_details
;
CrysAlisPro, Agilent Technologies,
Version 1.171.37.35 (release 13-08-2014 CrysAlis171 .NET)
(compiled Aug 13 2014,18:06:01)
Empirical absorption correction using spherical harmonics,
 implemented in SCALE3 ABSPACK scaling algorithm.
;
_exptl_crystal_colour orange
_exptl_crystal_colour_primary orange
_exptl_crystal_density_diffrn 1.675
_exptl_crystal_description block
_exptl_crystal_F_000 788
_exptl_crystal_size_max 0.27
_exptl_crystal_size_mid 0.24
_exptl_crystal_size_min 0.06
_refine_diff_density_max 0.373
_refine_diff_density_min -0.352
_refine_diff_density_rms 0.053
_refine_ls_extinction_method none
_refine_ls_goodness_of_fit_ref 1.025
_refine_ls_hydrogen_treatment constr
_refine_ls_matrix_type full
_refine_ls_number_parameters 232
_refine_ls_number_reflns 3708
_refine_ls_number_restraints 0
_refine_ls_restrained_S_all 1.025
_refine_ls_R_factor_all 0.0694
_refine_ls_R_factor_gt 0.0441
_refine_ls_shift/su_max 0.000
_refine_ls_shift/su_mean 0.000
_refine_ls_structure_factor_coef Fsqd
_refine_ls_weighting_details 'w=1/[\s^2^(Fo^2^)+(0.0295P)^2^+1.1033P] where P=(Fo^2^+2Fc^2^)/3'
_refine_ls_weighting_scheme calc
_refine_ls_wR_factor_gt 0.0889
_refine_ls_wR_factor_ref 0.1004
_reflns_Friedel_coverage 0.000
_reflns_number_gt 2661
_reflns_number_total 3708
_reflns_threshold_expression 'I > 2\s(I)'
_cod_data_source_file c8qo00313k2.cif
_cod_data_source_block 170419
_cod_original_cell_volume 1580.88(16)
_cod_database_code 1554305
_chemical_oxdiff_formula 'C32 H7 Cl4 F10 N3 O2'
_shelx_space_group_comment
;
The symmetry employed for this shelxl refinement is uniquely defined
by the following loop, which should always be used as a source of
symmetry information in preference to the above space-group names.
They are only intended as comments.
;
_reflns_odcompleteness_completeness 99.73
_reflns_odcompleteness_iscentric 1
_reflns_odcompleteness_theta 27.42
_olex2_refinement_description
;
1. Fixed Uiso
 At 1.2 times of:
  All C(H) groups, All N(H) groups
2.a Aromatic/amide H refined with riding coordinates:
 N2(H2), C9(H9), C16(H16), C27(H27)
;
_shelx_shelxl_version_number 2014/7
_olex2_submission_special_instructions 'No special instructions were received'

loop_
_space_group_symop_operation_xyz
'x, y, z'
'-x, y+1/2, -z'
'-x, -y, -z'
'x, -y-1/2, z'

loop_
_atom_site_label
_atom_site_type_symbol
_atom_site_fract_x
_atom_site_fract_y
_atom_site_fract_z
_atom_site_U_iso_or_equiv
_atom_site_adp_type
_atom_site_occupancy
_atom_site_site_symmetry_order
_atom_site_calc_flag
_atom_site_refinement_flags_posn
_atom_site_refinement_flags_adp
_atom_site_refinement_flags_occupancy
Cl2 Cl 0.64203(10) 0.68719(3) 0.69653(6) 0.0563(2) Uani 1 1 d . . .
Cl8 Cl 1.19423(11) 0.68746(3) 0.39281(7) 0.0592(2) Uani 1 1 d . . .
F3 F -0.2646(2) 0.53424(6) -0.05686(18) 0.0609(5) Uani 1 1 d . . .
F5 F 0.2093(3) 0.55382(6) -0.32901(15) 0.0667(5) Uani 1 1 d . . .
F9 F 0.4530(2) 0.62051(6) -0.14013(15) 0.0513(4) Uani 1 1 d . . .
F17 F -0.0210(2) 0.60079(6) 0.13147(15) 0.0511(4) Uani 1 1 d . . .
F19 F -0.1534(3) 0.51137(6) -0.28949(16) 0.0721(5) Uani 1 1 d . . .
N2 N 0.4097(4) 0.7500 0.1365(2) 0.0271(5) Uani 1 2 d S T P
H2 H 0.5170 0.7500 0.2132 0.033 Uiso 1 2 calc RS T P
O4 O 0.8963(3) 0.64134(6) 0.52950(16) 0.0454(4) Uani 1 1 d . . .
N8 N 0.6396(3) 0.66208(7) 0.32127(17) 0.0297(4) Uani 1 1 d . . .
C1 C 0.2250(3) 0.61242(8) 0.0020(2) 0.0295(5) Uani 1 1 d . . .
C10 C 0.3600(3) 0.65079(8) 0.1040(2) 0.0280(4) Uani 1 1 d . . .
C11 C 0.5067(3) 0.63044(8) 0.2166(2) 0.0285(5) Uani 1 1 d . . .
C14 C 0.7977(3) 0.72261(9) 0.6159(2) 0.0318(5) Uani 1 1 d . . .
C22 C 0.3134(3) 0.70549(8) 0.0678(2) 0.0324(5) Uani 1 1 d . . .
C23 C 0.9179(3) 0.69580(9) 0.5443(2) 0.0329(5) Uani 1 1 d . . .
C26 C 1.0495(3) 0.72267(9) 0.4811(2) 0.0341(5) Uani 1 1 d . . .
C0AA C 0.7468(4) 0.62771(9) 0.4092(2) 0.0358(5) Uani 1 1 d . . .
C9 C 0.1521(4) 0.72264(9) -0.0469(3) 0.0534(8) Uani 1 1 d . . .
H9 H 0.0581 0.7005 -0.1137 0.064 Uiso 1 1 calc R . .
C12 C 0.2764(4) 0.59928(8) -0.1173(2) 0.0356(5) Uani 1 1 d . . .
C16 C 0.5481(4) 0.57458(9) 0.2507(2) 0.0363(5) Uani 1 1 d . . .
H16 H 0.4807 0.5451 0.1969 0.044 Uiso 1 1 calc R . .
C20 C 0.1521(5) 0.56563(9) -0.2155(2) 0.0454(6) Uani 1 1 d . . .
C1AA C 0.0397(4) 0.58993(9) 0.0187(2) 0.0348(5) Uani 1 1 d . . .
C25 C -0.0303(4) 0.54430(9) -0.1953(3) 0.0466(7) Uani 1 1 d . . .
C27 C 0.7000(4) 0.57282(9) 0.3731(2) 0.0429(6) Uani 1 1 d . . .
H27 H 0.7624 0.5423 0.4243 0.051 Uiso 1 1 calc R . .
C31 C -0.0867(4) 0.55613(9) -0.0779(3) 0.0417(6) Uani 1 1 d . . .

loop_
_atom_site_aniso_label
_atom_site_aniso_U_11
_atom_site_aniso_U_22
_atom_site_aniso_U_33
_atom_site_aniso_U_23
_atom_site_aniso_U_13
_atom_site_aniso_U_12
Cl2 0.0431(4) 0.0861(5) 0.0369(3) 0.0164(3) 0.0072(3) -0.0226(3)
Cl8 0.0435(4) 0.0887(6) 0.0453(4) -0.0123(4) 0.0127(3) 0.0257(4)
F3 0.0390(8) 0.0443(9) 0.0872(12) -0.0007(8) -0.0014(8) -0.0135(7)
F5 0.1184(15) 0.0435(9) 0.0367(8) -0.0068(7) 0.0201(9) 0.0094(9)
F9 0.0680(10) 0.0425(8) 0.0511(9) 0.0030(7) 0.0293(8) -0.0045(7)
F17 0.0470(8) 0.0559(9) 0.0542(9) -0.0088(7) 0.0205(7) -0.0101(7)
F19 0.0913(13) 0.0427(9) 0.0561(10) -0.0147(8) -0.0212(9) -0.0124(9)
N2 0.0267(12) 0.0248(12) 0.0244(12) 0.000 -0.0014(10) 0.000
O4 0.0543(10) 0.0325(9) 0.0335(9) 0.0026(7) -0.0126(7) 0.0041(8)
N8 0.0294(9) 0.0267(9) 0.0284(9) 0.0013(7) 0.0007(7) 0.0009(8)
C1 0.0331(11) 0.0211(10) 0.0287(11) 0.0036(8) -0.0002(9) 0.0014(9)
C10 0.0292(11) 0.0249(10) 0.0277(10) -0.0009(9) 0.0047(8) -0.0020(9)
C11 0.0291(11) 0.0274(11) 0.0273(10) -0.0009(9) 0.0054(8) -0.0011(9)
C14 0.0241(10) 0.0460(13) 0.0221(10) 0.0045(9) 0.0013(8) -0.0046(9)
C22 0.0342(12) 0.0257(11) 0.0313(11) -0.0012(9) -0.0003(9) -0.0017(9)
C23 0.0315(11) 0.0334(12) 0.0246(10) 0.0004(9) -0.0067(9) 0.0018(10)
C26 0.0236(10) 0.0506(13) 0.0250(10) -0.0024(9) 0.0021(8) 0.0053(10)
C0AA 0.0379(12) 0.0320(12) 0.0300(11) 0.0023(9) -0.0025(9) 0.0029(10)
C9 0.0610(16) 0.0286(12) 0.0460(14) -0.0011(11) -0.0239(13) -0.0015(12)
C12 0.0487(14) 0.0235(11) 0.0332(12) 0.0047(9) 0.0095(10) -0.0008(10)
C16 0.0407(13) 0.0269(11) 0.0374(12) -0.0002(10) 0.0052(10) -0.0005(10)
C20 0.0766(19) 0.0268(12) 0.0271(12) -0.0005(10) 0.0058(12) 0.0082(13)
C1AA 0.0332(12) 0.0303(11) 0.0357(12) 0.0002(10) 0.0019(9) 0.0004(10)
C25 0.0576(16) 0.0239(11) 0.0408(14) -0.0038(10) -0.0141(12) -0.0035(11)
C27 0.0527(15) 0.0269(12) 0.0394(13) 0.0064(10) -0.0023(11) 0.0058(11)
C31 0.0347(12) 0.0273(12) 0.0528(15) 0.0026(11) -0.0038(11) -0.0049(10)

loop_
_atom_type_symbol
_atom_type_description
_atom_type_scat_dispersion_real
_atom_type_scat_dispersion_imag
_atom_type_scat_source
C C 0.0033 0.0016 'International Tables Vol C Tables 4.2.6.8 and 6.1.1.4'
H H 0.0000 0.0000 'International Tables Vol C Tables 4.2.6.8 and 6.1.1.4'
Cl Cl 0.1484 0.1585 'International Tables Vol C Tables 4.2.6.8 and 6.1.1.4'
F F 0.0171 0.0103 'International Tables Vol C Tables 4.2.6.8 and 6.1.1.4'
N N 0.0061 0.0033 'International Tables Vol C Tables 4.2.6.8 and 6.1.1.4'
O O 0.0106 0.0060 'International Tables Vol C Tables 4.2.6.8 and 6.1.1.4'

loop_
_geom_angle_atom_site_label_1
_geom_angle_atom_site_label_2
_geom_angle_atom_site_label_3
_geom_angle
_geom_angle_site_symmetry_1
C22 N2 H2 125.2 4_575
C22 N2 H2 125.2 .
C22 N2 C22 109.7(2) 4_575
C0AA O4 C23 111.75(16) .
C0AA N8 C11 103.30(17) .
C12 C1 C10 121.1(2) .
C12 C1 C1AA 116.4(2) .
C1AA C1 C10 122.5(2) .
C11 C10 C1 117.63(18) .
C11 C10 C22 128.44(19) .
C22 C10 C1 113.92(17) .
N8 C11 C16 109.82(17) .
C10 C11 N8 123.23(19) .
C10 C11 C16 126.93(19) .
C14 C14 Cl2 121.31(8) 4_575
C14 C14 C23 119.25(13) 4_575
C23 C14 Cl2 119.37(18) .
N2 C22 C10 128.60(18) .
N2 C22 C9 107.03(19) .
C9 C22 C10 124.36(19) .
C14 C23 O4 119.1(2) .
C26 C23 O4 119.5(2) .
C26 C23 C14 121.2(2) .
C23 C26 Cl8 119.31(18) .
C26 C26 Cl8 121.14(8) 4_575
C26 C26 C23 119.36(13) 4_575
O4 C0AA C27 120.78(19) .
N8 C0AA O4 123.3(2) .
N8 C0AA C27 115.92(19) .
C22 C9 H9 125.9 .
C9 C9 C22 108.13(13) 4_575
C9 C9 H9 125.9 4_575
F9 C12 C1 119.07(19) .
F9 C12 C20 118.2(2) .
C20 C12 C1 122.7(2) .
C11 C16 H16 126.7 .
C27 C16 C11 106.7(2) .
C27 C16 H16 126.7 .
F5 C20 C12 120.5(3) .
F5 C20 C25 120.4(2) .
C25 C20 C12 119.1(2) .
F17 C1AA C1 119.94(19) .
F17 C1AA C31 118.1(2) .
C31 C1AA C1 121.9(2) .
F19 C25 C20 120.1(3) .
F19 C25 C31 119.9(3) .
C20 C25 C31 120.1(2) .
C0AA C27 H27 127.9 .
C16 C27 C0AA 104.30(19) .
C16 C27 H27 127.9 .
F3 C31 C1AA 120.2(2) .
F3 C31 C25 120.0(2) .
C25 C31 C1AA 119.8(2) .

loop_
_geom_bond_atom_site_label_1
_geom_bond_atom_site_label_2
_geom_bond_distance
_geom_bond_site_symmetry_2
Cl2 C14 1.717(2) .
Cl8 C26 1.715(2) .
F3 C31 1.348(3) .
F5 C20 1.337(3) .
F9 C12 1.341(3) .
F17 C1AA 1.337(3) .
F19 C25 1.340(3) .
N2 H2 0.8800 .
N2 C22 1.372(2) .
N2 C22 1.372(2) 4_575
O4 C23 1.383(3) .
O4 C0AA 1.364(3) .
N8 C11 1.405(3) .
N8 C0AA 1.292(3) .
C1 C10 1.498(3) .
C1 C12 1.380(3) .
C1 C1AA 1.381(3) .
C10 C11 1.357(3) .
C10 C22 1.436(3) .
C11 C16 1.455(3) .
C14 C14 1.380(5) 4_575
C14 C23 1.382(3) .
C22 C9 1.388(3) .
C23 C26 1.381(3) .
C26 C26 1.377(5) 4_575
C0AA C27 1.440(3) .
C9 C9 1.379(5) 4_575
C9 H9 0.9500 .
C12 C20 1.376(3) .
C16 H16 0.9500 .
C16 C27 1.343(3) .
C20 C25 1.366(4) .
C1AA C31 1.375(3) .
C25 C31 1.371(4) .
C27 H27 0.9500 .

loop_
_geom_torsion_atom_site_label_1
_geom_torsion_atom_site_label_2
_geom_torsion_atom_site_label_3
_geom_torsion_atom_site_label_4
_geom_torsion
_geom_torsion_site_symmetry_1
_geom_torsion_site_symmetry_4
Cl2 C14 C23 O4 5.4(2) . .
Cl2 C14 C23 C26 -178.31(15) . .
F5 C20 C25 F19 -0.1(3) . .
F5 C20 C25 C31 179.3(2) . .
F9 C12 C20 F5 1.3(3) . .
F9 C12 C20 C25 -178.9(2) . .
F17 C1AA C31 F3 -1.0(3) . .
F17 C1AA C31 C25 179.6(2) . .
F19 C25 C31 F3 0.6(3) . .
F19 C25 C31 C1AA -180.0(2) . .
N2 C22 C9 C9 0.1(2) . 4_575
O4 C23 C26 Cl8 -3.4(3) . .
O4 C23 C26 C26 171.73(12) . 4_575
O4 C0AA C27 C16 179.9(2) . .
N8 C11 C16 C27 0.6(3) . .
N8 C0AA C27 C16 -0.2(3) . .
C1 C10 C11 N8 -178.55(19) . .
C1 C10 C11 C16 -0.3(3) . .
C1 C10 C22 N2 -178.5(2) . .
C1 C10 C22 C9 2.9(3) . .
C1 C12 C20 F5 -179.6(2) . .
C1 C12 C20 C25 0.2(3) . .
C1 C1AA C31 F3 178.9(2) . .
C1 C1AA C31 C25 -0.5(3) . .
C10 C1 C12 F9 1.4(3) . .
C10 C1 C12 C20 -177.7(2) . .
C10 C1 C1AA F17 -2.3(3) . .
C10 C1 C1AA C31 177.8(2) . .
C10 C11 C16 C27 -177.8(2) . .
C10 C22 C9 C9 178.90(19) . 4_575
C11 N8 C0AA O4 -179.5(2) . .
C11 N8 C0AA C27 0.5(3) . .
C11 C10 C22 N2 1.9(4) . .
C11 C10 C22 C9 -176.7(3) . .
C11 C16 C27 C0AA -0.3(3) . .
C14 C14 C23 O4 -171.75(11) 4_575 .
C14 C14 C23 C26 4.6(2) 4_575 .
C14 C23 C26 Cl8 -179.67(15) . .
C14 C23 C26 C26 -4.6(2) . 4_575
C22 N2 C22 C10 -178.88(14) 4_575 .
C22 N2 C22 C9 -0.1(3) 4_575 .
C22 C10 C11 N8 1.0(4) . .
C22 C10 C11 C16 179.3(2) . .
C23 O4 C0AA N8 -0.2(3) . .
C23 O4 C0AA C27 179.7(2) . .
C0AA O4 C23 C14 93.3(2) . .
C0AA O4 C23 C26 -83.1(2) . .
C0AA N8 C11 C10 177.8(2) . .
C0AA N8 C11 C16 -0.7(2) . .
C12 C1 C10 C11 -98.9(2) . .
C12 C1 C10 C22 81.5(3) . .
C12 C1 C1AA F17 -179.92(19) . .
C12 C1 C1AA C31 0.2(3) . .
C12 C20 C25 F19 -179.9(2) . .
C12 C20 C25 C31 -0.5(4) . .
C20 C25 C31 F3 -178.7(2) . .
C20 C25 C31 C1AA 0.7(4) . .
C1AA C1 C10 C11 83.7(3) . .
C1AA C1 C10 C22 -96.0(2) . .
C1AA C1 C12 F9 179.07(19) . .
C1AA C1 C12 C20 -0.1(3) . .
